data_1505803
loop_
_publ_author_name
'Quang, Dang Ngoc'
'Stadler, Marc'
'Fournier, Jacques'
'Asakawa, Yoshinori'

_publ_section_title
;
 Carneic acids A and B, chemotaxonomically significant antimicrobial
 agents from the xylariaceous ascomycete Hypoxylon carneum.
;
_journal_issue 8
_journal_name_full 'Journal of natural products'
_journal_page_first 1198
_journal_page_last 1202
_journal_paper_doi 10.1021/np0602057
_journal_volume 69
_journal_year 2006
_chemical_compound_source 'Local laboratory'
_chemical_formula_moiety 'C36 H38 N2 O10 '
_chemical_formula_sum 'C36 H38 N2 O10'
_chemical_formula_weight 658.704
_chemical_name_systematic
;
 ?
;
_space_group_IT_number 1
_symmetry_cell_setting triclinic
_symmetry_space_group_name_Hall 'P 1'
_symmetry_space_group_name_H-M 'P 1'
_atom_sites_solution_primary direct
_atom_sites_solution_secondary difmap
_audit_creation_method maXus
_cell_angle_alpha 94.6180(5)
_cell_angle_beta 92.5680(5)
_cell_angle_gamma 100.7540(5)
_cell_formula_units_Z 2
_cell_length_a 6.5640(2)
_cell_length_b 15.6540(6)
_cell_length_c 16.7010(6)
_cell_measurement_reflns_used 8019
_cell_measurement_temperature 100
_cell_measurement_theta_max 25.87
_cell_measurement_theta_min 3.33
_cell_volume 1677.32(10)
_computing_cell_refinement Scalepack(HKL)
_computing_data_collection KappaCCD
_computing_data_reduction 'Denzo and Scalepak (Otwinowski & Minor, 1997)'
_computing_structure_refinement 'SHELXL-97 (Sheldrick, 1997)'
_computing_structure_solution 'SHELXS-97 (Sheldrick, 1997)'
_diffrn_measured_fraction_theta_full 0.959
_diffrn_measured_fraction_theta_max 0.959
_diffrn_measurement_device KappaCCD
_diffrn_measurement_method IP
_diffrn_orient_matrix_type X=UH
_diffrn_orient_matrix_UB_11 0.03151
_diffrn_orient_matrix_UB_12 0.00015
_diffrn_orient_matrix_UB_13 -0.00776
_diffrn_orient_matrix_UB_21 -0.00375
_diffrn_orient_matrix_UB_22 0.14891
_diffrn_orient_matrix_UB_23 -0.01243
_diffrn_orient_matrix_UB_31 0.01912
_diffrn_orient_matrix_UB_32 0.00520
_diffrn_orient_matrix_UB_33 0.05656
_diffrn_radiation_source 'fine-focus sealed tube'
_diffrn_radiation_type ' MoK\a'
_diffrn_radiation_wavelength_id all
_diffrn_reflns_limit_h_max 7
_diffrn_reflns_limit_h_min -7
_diffrn_reflns_limit_k_max 16
_diffrn_reflns_limit_k_min -18
_diffrn_reflns_limit_l_max 17
_diffrn_reflns_limit_l_min -20
_diffrn_reflns_number 8019
_diffrn_reflns_theta_full 25.35
_diffrn_reflns_theta_max 25.35
_diffrn_reflns_theta_min 0.00
_exptl_absorpt_coefficient_mu 0.096
_exptl_absorpt_correction_type none
_exptl_crystal_colour Colourless
_exptl_crystal_density_diffrn 1.304
_exptl_crystal_density_method 'not measured'
_exptl_crystal_description Plate
_refine_diff_density_max 0.893
_refine_diff_density_min -0.343
_refine_diff_density_rms 0.134
_refine_ls_abs_structure_details 'Flack H D (1983), Acta Cryst. A39, 876-881'
_refine_ls_abs_structure_Flack -0.4(18)
_refine_ls_extinction_coef 0.000(2)
_refine_ls_extinction_expression Fc^*^=kFc[1+0.001xFc^2^\l^3^/sin(2\q)]^-1/4^
_refine_ls_extinction_method SHELXL
_refine_ls_goodness_of_fit_ref 1.027
_refine_ls_hydrogen_treatment refxyz
_refine_ls_matrix_type full
_refine_ls_number_parameters 866
_refine_ls_number_reflns 6697
_refine_ls_number_restraints 3
_refine_ls_restrained_S_all 1.027
_refine_ls_R_factor_all 0.1049
_refine_ls_R_factor_gt 0.0869
_refine_ls_shift/su_max 2.111
_refine_ls_shift/su_mean 0.003
_refine_ls_structure_factor_coef Fsqd
_refine_ls_weighting_details 'calc w=1/[\s^2^(Fo^2^)+(0.2000P)^2^+0.2000P] where P=(Fo^2^+2Fc^2^)/3'
_refine_ls_weighting_scheme calc
_refine_ls_wR_factor_gt 0.2313
_refine_ls_wR_factor_ref 0.2520
_reflns_number_gt 5287
_reflns_number_total 6697
_reflns_threshold_expression >2sigma(I)
_cod_data_source_file np0602057si20060621_022917.cif
_cod_data_source_block global
_cod_depositor_comments
;
The following automatic conversions were performed:

'_symmetry_cell_setting' value 'Triclinic' changed to 'triclinic'
according to /home/saulius/struct/CIF-dictionaries/cif_core.dic
dictionary named 'cif_core.dic' version 2.4.1 from 2010-06-29.

Automatic conversion script
Id: cif_fix_values 1715 2011-07-08 13:25:40Z adriana 
;
_cod_original_sg_symbol_H-M 'P 1           '
_cod_original_formula_sum 'C36 H38 N2 O10 '
_cod_database_code 1505803

loop_
_symmetry_equiv_pos_as_xyz
+X,+Y,+Z

loop_
_atom_site_label
_atom_site_type_symbol
_atom_site_fract_x
_atom_site_fract_y
_atom_site_fract_z
_atom_site_U_iso_or_equiv
_atom_site_adp_type
_atom_site_occupancy
_atom_site_symmetry_multiplicity
_atom_site_calc_flag
_atom_site_refinement_flags
O1 O -0.3084(8) -0.1879(3) -0.2943(3) 0.0352(12) Uani 1 1 d .
O2 O 0.1912(9) 0.3993(3) -0.0565(3) 0.0366(12) Uani 1 1 d .
N3 N -0.1068(10) -0.5131(4) -0.5019(4) 0.0285(13) Uani 1 1 d .
O4 O 0.2902(10) 0.2859(4) 0.3012(3) 0.0471(15) Uani 1 1 d .
O5 O -0.1340(8) -0.3645(3) 0.2822(3) 0.0356(12) Uani 1 1 d .
O6 O -0.0475(8) 0.2167(3) 0.5079(3) 0.0339(12) Uani 1 1 d .
O7 O -0.2306(9) -0.5830(3) -0.5159(3) 0.0408(13) Uani 1 1 d .
O8 O 0.0006(9) -0.2592(4) -0.0854(3) 0.0434(14) Uani 1 1 d .
C9 C 0.2328(12) 0.3375(5) 0.5983(4) 0.0307(16) Uani 1 1 d .
N10 N 0.4494(11) 0.5465(4) 0.7204(4) 0.0358(15) Uani 1 1 d .
C11 C -0.1899(12) -0.4387(5) -0.4672(4) 0.0301(16) Uani 1 1 d .
C12 C 0.2974(12) 0.4701(4) 0.6834(4) 0.0277(15) Uani 1 1 d .
C13 C 0.0403(12) 0.1927(5) -0.1640(5) 0.0317(16) Uani 1 1 d .
O14 O -0.2527(10) -0.4887(4) 0.3379(3) 0.0449(14) Uani 1 1 d .
O15 O -0.6007(8) -0.2147(4) -0.3763(3) 0.0385(13) Uani 1 1 d .
C16 C -0.0543(11) -0.3754(5) -0.4150(4) 0.0302(16) Uani 1 1 d .
O17 O 0.0785(9) -0.5044(3) -0.5107(3) 0.0373(13) Uani 1 1 d .
O18 O -0.3394(11) -0.7092(4) -0.0371(5) 0.0626(19) Uani 1 1 d .
O19 O 0.2095(10) 0.5244(4) -0.1145(4) 0.0502(15) Uani 1 1 d .
C20 C -0.0457(12) 0.3895(5) 0.6624(4) 0.0312(16) Uani 1 1 d .
C21 C -0.4332(11) -0.2286(4) -0.3584(4) 0.0272(15) Uani 1 1 d .
O22 O -0.3085(9) 0.2369(4) 0.5861(3) 0.0409(13) Uani 1 1 d .
C23 C 0.2949(12) 0.6209(5) 0.0355(6) 0.0382(18) Uani 1 1 d .
C24 C -0.1086(12) -0.0886(4) 0.2376(4) 0.0292(15) Uani 1 1 d .
O25 O -0.2704(10) -0.3024(4) -0.0151(4) 0.0587(18) Uani 1 1 d .
C26 C 0.0280(11) 0.3301(4) 0.6106(4) 0.0269(15) Uani 1 1 d .
O27 O 0.4456(10) 0.7458(4) 0.2589(4) 0.0587(18) Uani 1 1 d .
O28 O 0.6297(10) 0.5401(4) 0.7278(4) 0.0492(15) Uani 1 1 d .
C29 C 0.0942(13) 0.4638(5) 0.6973(4) 0.0350(18) Uani 1 1 d .
C30 C -0.1097(12) -0.2555(5) -0.0214(4) 0.0306(16) Uani 1 1 d .
C31 C 0.3746(12) 0.4093(4) 0.6355(4) 0.0301(15) Uani 1 1 d .
C33 C -0.3037(12) -0.5813(5) 0.0458(5) 0.0388(19) Uani 1 1 d .
C34 C -0.0157(11) -0.0991(5) 0.1707(4) 0.0301(15) Uani 1 1 d .
C35 C -0.1956(11) -0.0702(4) -0.1946(4) 0.0271(15) Uani 1 1 d .
C36 C 0.2145(12) 0.4867(5) -0.0548(5) 0.0359(17) Uani 1 1 d .
C37 C 0.2872(15) 0.3556(5) 0.3638(5) 0.043(2) Uani 1 1 d .
C38 C -0.5412(13) -0.1693(5) -0.1886(5) 0.0382(18) Uani 1 1 d .
C39 C 0.0877(12) 0.1020(5) -0.1527(4) 0.0328(16) Uani 1 1 d .
C40 C -0.3377(11) -0.2997(4) -0.3968(4) 0.0278(15) Uani 1 1 d .
C41 C -0.3904(11) -0.4329(5) -0.4849(4) 0.0305(16) Uani 1 1 d .
C42 C 0.1637(14) 0.3561(5) -0.1385(5) 0.0390(18) Uani 1 1 d .
C43 C -0.0111(12) -0.1835(5) 0.0393(5) 0.0349(17) Uani 1 1 d .
N44 N -0.3218(11) -0.6287(6) -0.0346(5) 0.0484(19) Uani 1 1 d .
C45 C 0.1678(12) 0.2845(5) 0.2364(5) 0.0308(16) Uani 1 1 d .
C46 C 0.3344(12) 0.6659(6) 0.1107(6) 0.041(2) Uani 1 1 d .
C47 C -0.1703(11) 0.0337(4) 0.3442(4) 0.0269(14) Uani 1 1 d .
C48 C -0.2493(11) -0.4937(5) 0.1957(5) 0.0334(17) Uani 1 1 d .
C49 C -0.4030(12) -0.0503(5) -0.0739(5) 0.0325(16) Uani 1 1 d .
C50 C 0.0975(12) 0.0629(5) 0.4629(5) 0.0359(18) Uani 1 1 d .
C51 C -0.2155(12) -0.4515(5) 0.2794(5) 0.0336(17) Uani 1 1 d .
C52 C -0.0583(12) 0.1156(4) -0.0212(4) 0.0297(15) Uani 1 1 d .
C53 C 0.0608(12) 0.1268(5) 0.0468(4) 0.0304(16) Uani 1 1 d .
C54 C -0.3844(11) -0.1229(5) -0.2425(5) 0.0317(16) Uani 1 1 d .
C55 C 0.1777(13) 0.2624(5) -0.1323(5) 0.0376(18) Uani 1 1 d .
O56 O 0.0687(12) 0.3402(4) 0.2252(4) 0.0614(19) Uani 1 1 d .
C57 C -0.3056(11) -0.5851(5) 0.1874(5) 0.0364(18) Uani 1 1 d .
C58 C 0.3226(11) 0.6198(5) 0.1765(5) 0.0376(18) Uani 1 1 d .
C59 C -0.0406(12) -0.0268(5) -0.2500(5) 0.0340(17) Uani 1 1 d .
C60 C 0.1779(13) 0.2108(5) 0.1772(4) 0.0345(17) Uani 1 1 d .
C61 C 0.2454(10) 0.5293(5) 0.0283(5) 0.0314(16) Uani 1 1 d .
C62 C -0.0998(12) -0.1695(5) 0.1084(4) 0.0303(16) Uani 1 1 d .
C63 C -0.2503(11) -0.0037(4) -0.1315(4) 0.0283(15) Uani 1 1 d .
C64 C -0.0446(12) 0.1010(5) 0.4078(4) 0.0317(16) Uani 1 1 d .
C65 C 0.2985(15) -0.0464(6) 0.5039(5) 0.049(2) Uani 1 1 d .
O66 O 0.3820(10) 0.6133(4) 0.7376(4) 0.0503(15) Uani 1 1 d .
C67 C -0.2284(10) -0.4479(5) 0.1282(5) 0.0324(17) Uani 1 1 d .
C68 C -0.2574(12) -0.4908(5) 0.0510(5) 0.0371(18) Uani 1 1 d .
C69 C -0.0457(11) 0.0505(5) -0.0913(4) 0.0279(15) Uani 1 1 d .
C70 C 0.0615(11) 0.1960(5) 0.1082(4) 0.0291(15) Uani 1 1 d .
C71 C -0.1309(11) 0.2558(4) 0.5698(5) 0.0302(16) Uani 1 1 d .
N74 N 0.3770(11) 0.6653(6) 0.2580(6) 0.052(2) Uani 1 1 d .
C75 C -0.1356(12) -0.3068(5) -0.3803(5) 0.0336(17) Uani 1 1 d .
C76 C -0.2945(12) 0.0775(5) 0.2860(4) 0.0332(16) Uani 1 1 d .
C77 C -0.4653(12) -0.3623(4) -0.4527(4) 0.0293(15) Uani 1 1 d .
O78 O -0.3181(11) -0.5874(5) -0.0928(4) 0.0639(19) Uani 1 1 d .
C79 C -0.3327(12) -0.6295(5) 0.1116(6) 0.042(2) Uani 1 1 d .
C80 C -0.1854(12) 0.1517(5) 0.4536(5) 0.0339(17) Uani 1 1 d .
C81 C -0.4766(13) 0.0095(6) -0.0103(5) 0.0409(19) Uani 1 1 d .
C82 C 0.2672(11) 0.5294(5) 0.1712(5) 0.0373(18) Uani 1 1 d .
C83 C -0.0211(12) -0.0223(4) 0.3073(4) 0.0312(16) Uani 1 1 d .
C84 C -0.5940(12) -0.1040(5) -0.1254(5) 0.0388(18) Uani 1 1 d .
C85 C -0.0850(15) -0.3259(5) -0.1486(5) 0.0422(19) Uani 1 1 d .
C86 C 0.1553(12) -0.0122(5) 0.4482(4) 0.0334(17) Uani 1 1 d .
C87 C 0.0831(12) 0.0490(5) -0.2338(5) 0.0359(17) Uani 1 1 d .
C88 C -0.3123(14) 0.1949(5) 0.3993(5) 0.0396(19) Uani 1 1 d .
C89 C 0.2309(10) 0.4843(5) 0.0957(5) 0.0316(16) Uani 1 1 d .
C90 C -0.4302(14) 0.1293(6) 0.3337(5) 0.044(2) Uani 1 1 d .
C92 C 0.0819(13) -0.0710(5) 0.3711(4) 0.0328(16) Uani 1 1 d .
C95 C -0.1593(13) 0.1962(5) -0.2076(5) 0.0396(18) Uani 1 1 d .
C94 C -0.4323(14) 0.0165(6) 0.2211(5) 0.043(2) Uani 1 1 d .
C98 C -0.0460(12) -0.1589(5) 0.3860(4) 0.0327(16) Uani 1 1 d .
C97 C 0.0126(12) -0.2298(5) 0.3552(5) 0.0340(17) Uani 1 1 d .
C96 C -0.0936(14) -0.3214(5) 0.3625(5) 0.0380(18) Uani 1 1 d .
C99 C -0.2329(14) -0.1575(5) 0.4343(6) 0.045(2) Uani 1 1 d .
C101 C 0.2358(15) 0.0896(6) -0.2903(6) 0.051(2) Uani 1 1 d .
O102 O 0.3571(11) 0.6262(5) 0.3163(4) 0.0564(17) Uani 1 1 d .
H9 H 0.2778 0.2938 0.5634 0.037 Uiso 1 1 d R
H16 H 0.0867 -0.3820 -0.4046 0.036 Uiso 1 1 d R
H20 H -0.1892 0.3793 0.6747 0.037 Uiso 1 1 d R
H23 H 0.3019 0.6529 -0.0113 0.046 Uiso 1 1 d R
H24 H -0.2398 -0.1256 0.2441 0.035 Uiso 1 1 d R
H29 H 0.0507 0.5100 0.7295 0.042 Uiso 1 1 d R
H31 H 0.5205 0.4148 0.6280 0.036 Uiso 1 1 d R
H34 H 0.1101 -0.0593 0.1625 0.036 Uiso 1 1 d R
H35 H -0.1344 -0.1106 -0.1657 0.032 Uiso 1 1 d R
H37A H 0.3809 0.3504 0.4082 0.052 Uiso 1 1 d R
H37B H 0.3291 0.4112 0.3431 0.052 Uiso 1 1 d R
H37C H 0.1490 0.3509 0.3818 0.052 Uiso 1 1 d R
H38A H -0.4814 -0.2122 -0.1627 0.046 Uiso 1 1 d R
H38B H -0.6649 -0.1976 -0.2201 0.046 Uiso 1 1 d R
H39 H 0.2306 0.1134 -0.1329 0.039 Uiso 1 1 d R
H41 H -0.4775 -0.4785 -0.5195 0.037 Uiso 1 1 d R
H42A H 0.2710 0.3840 -0.1700 0.047 Uiso 1 1 d R
H42B H 0.0304 0.3607 -0.1620 0.047 Uiso 1 1 d R
H43 H 0.1162 -0.1462 0.0284 0.042 Uiso 1 1 d R
H46 H 0.3693 0.7286 0.1165 0.050 Uiso 1 1 d R
H47 H -0.2663 -0.0059 0.3718 0.032 Uiso 1 1 d R
H49 H -0.3310 -0.0902 -0.0489 0.039 Uiso 1 1 d R
H50 H 0.1489 0.0939 0.5139 0.043 Uiso 1 1 d R
H52 H -0.1600 0.1517 -0.0278 0.036 Uiso 1 1 d R
H53 H 0.1502 0.0861 0.0561 0.036 Uiso 1 1 d R
H54 H -0.4507 -0.0848 -0.2725 0.038 Uiso 1 1 d R
H55 H 0.2984 0.2547 -0.1011 0.045 Uiso 1 1 d R
H57 H -0.3248 -0.6168 0.2343 0.044 Uiso 1 1 d R
H59 H -0.0279 -0.0552 -0.3021 0.041 Uiso 1 1 d R
H60 H 0.2698 0.1713 0.1877 0.041 Uiso 1 1 d R
H62 H -0.2257 -0.2096 0.1161 0.036 Uiso 1 1 d R
H63 H -0.3148 0.0369 -0.1588 0.034 Uiso 1 1 d R
H64 H 0.0391 0.1422 0.3775 0.038 Uiso 1 1 d R
H65A H 0.3208 -0.1017 0.4803 0.058 Uiso 1 1 d R
H65B H 0.4292 -0.0066 0.5128 0.058 Uiso 1 1 d R
H65C H 0.2357 -0.0542 0.5542 0.058 Uiso 1 1 d R
H67 H -0.1936 -0.3853 0.1342 0.039 Uiso 1 1 d R
H68 H -0.2474 -0.4611 0.0028 0.045 Uiso 1 1 d R
H69 H 0.0249 0.0064 -0.0733 0.033 Uiso 1 1 d R
H70 H -0.0277 0.2374 0.1016 0.035 Uiso 1 1 d R
H75 H -0.0497 -0.2629 -0.3436 0.040 Uiso 1 1 d R
H76 H -0.1953 0.1164 0.2589 0.040 Uiso 1 1 d R
H77 H -0.6030 -0.3544 -0.4677 0.035 Uiso 1 1 d R
H79 H -0.3698 -0.6920 0.1046 0.051 Uiso 1 1 d R
H80 H -0.2775 0.1120 0.4826 0.041 Uiso 1 1 d R
H81A H -0.5702 -0.0249 0.0224 0.049 Uiso 1 1 d R
H81B H -0.3589 0.0412 0.0227 0.049 Uiso 1 1 d R
H81C H -0.5467 0.0500 -0.0354 0.049 Uiso 1 1 d R
H82 H 0.2539 0.5002 0.2196 0.045 Uiso 1 1 d R
H83 H 0.0901 0.0154 0.2849 0.037 Uiso 1 1 d R
H84A H -0.6862 -0.1338 -0.0892 0.047 Uiso 1 1 d R
H84B H -0.6606 -0.0630 -0.1511 0.047 Uiso 1 1 d R
H85A H 0.0065 -0.3237 -0.1920 0.051 Uiso 1 1 d R
H85B H -0.1011 -0.3822 -0.1282 0.051 Uiso 1 1 d R
H85C H -0.2180 -0.3162 -0.1679 0.051 Uiso 1 1 d R
H88A H -0.2227 0.2401 0.3753 0.048 Uiso 1 1 d R
H88B H -0.4100 0.2199 0.4302 0.048 Uiso 1 1 d R
H89 H 0.1981 0.4217 0.0907 0.038 Uiso 1 1 d R
H90A H -0.5325 0.0902 0.3593 0.052 Uiso 1 1 d R
H90B H -0.4985 0.1614 0.2978 0.052 Uiso 1 1 d R
H92 H 0.2001 -0.0862 0.3456 0.039 Uiso 1 1 d R
H95A H -0.1725 0.2559 -0.2107 0.048 Uiso 1 1 d R
H95B H -0.1635 0.1678 -0.2610 0.048 Uiso 1 1 d R
H95C H -0.2716 0.1668 -0.1791 0.048 Uiso 1 1 d R
H94A H -0.5016 0.0497 0.1867 0.051 Uiso 1 1 d R
H94B H -0.3499 -0.0165 0.1897 0.051 Uiso 1 1 d R
H94C H -0.5338 -0.0226 0.2470 0.051 Uiso 1 1 d R
H97 H 0.1352 -0.2246 0.3253 0.041 Uiso 1 1 d R
H96A H -0.0074 -0.3513 0.3936 0.046 Uiso 1 1 d R
H96B H -0.2229 -0.3221 0.3874 0.046 Uiso 1 1 d R
H99A H -0.3015 -0.2162 0.4403 0.054 Uiso 1 1 d R
H99B H -0.1905 -0.1274 0.4865 0.054 Uiso 1 1 d R
H99C H -0.3265 -0.1278 0.4068 0.054 Uiso 1 1 d R
H101A H 0.2227 0.0532 -0.3401 0.062 Uiso 1 1 d R
H101B H 0.2057 0.1457 -0.3004 0.062 Uiso 1 1 d R
H101C H 0.3750 0.0969 -0.2670 0.062 Uiso 1 1 d R

loop_
_atom_site_aniso_label
_atom_site_aniso_U_11
_atom_site_aniso_U_22
_atom_site_aniso_U_33
_atom_site_aniso_U_23
_atom_site_aniso_U_13
_atom_site_aniso_U_12
O1 0.050(3) 0.021(3) 0.031(3) -0.010(2) 0.001(2) 0.003(2)
O2 0.056(3) 0.017(2) 0.033(3) -0.001(2) -0.002(2) 0.000(2)
N3 0.046(4) 0.013(3) 0.024(3) -0.003(2) 0.001(3) 0.002(3)
O4 0.082(4) 0.029(3) 0.031(3) -0.011(2) -0.017(3) 0.020(3)
O5 0.049(3) 0.023(3) 0.033(3) 0.003(2) 0.005(2) 0.001(2)
O6 0.045(3) 0.019(3) 0.034(3) -0.011(2) -0.006(2) 0.002(2)
O7 0.064(4) 0.019(3) 0.037(3) -0.006(2) -0.005(3) 0.005(2)
O8 0.062(4) 0.029(3) 0.032(3) -0.009(2) 0.007(3) -0.006(2)
C9 0.054(5) 0.012(3) 0.024(4) -0.003(3) -0.003(3) 0.005(3)
N10 0.055(5) 0.019(3) 0.024(3) -0.004(2) -0.001(3) -0.011(3)
C11 0.045(4) 0.019(4) 0.024(4) -0.001(3) 0.002(3) 0.003(3)
C12 0.050(5) 0.010(3) 0.017(3) 0.001(2) -0.005(3) -0.008(3)
C13 0.043(4) 0.018(3) 0.032(4) 0.002(3) 0.004(3) 0.000(3)
O14 0.072(4) 0.024(3) 0.036(3) 0.004(2) 0.004(3) 0.002(3)
O15 0.046(3) 0.029(3) 0.039(3) -0.009(2) -0.005(2) 0.009(2)
C16 0.034(4) 0.020(3) 0.034(4) -0.003(3) 0.000(3) 0.000(3)
O17 0.049(3) 0.021(3) 0.040(3) -0.007(2) 0.002(2) 0.007(2)
O18 0.069(4) 0.038(4) 0.077(5) -0.024(3) -0.012(4) 0.015(3)
O19 0.084(4) 0.024(3) 0.039(3) 0.006(3) -0.006(3) 0.004(3)
C20 0.046(4) 0.018(3) 0.028(4) 0.000(3) -0.006(3) 0.007(3)
C21 0.042(4) 0.016(3) 0.020(3) -0.009(3) 0.004(3) -0.002(3)
O22 0.048(4) 0.032(3) 0.038(3) -0.012(2) -0.005(3) 0.006(3)
C23 0.033(4) 0.021(4) 0.059(5) 0.000(4) 0.001(4) 0.002(3)
C24 0.042(4) 0.018(3) 0.022(4) -0.001(3) 0.006(3) -0.006(3)
O25 0.061(4) 0.050(4) 0.050(4) -0.025(3) 0.014(3) -0.019(3)
C26 0.045(4) 0.011(3) 0.022(3) -0.004(3) -0.007(3) 0.002(3)
O27 0.052(4) 0.046(4) 0.069(5) -0.025(3) 0.002(3) 0.000(3)
O28 0.060(4) 0.034(3) 0.044(4) 0.000(3) -0.011(3) -0.012(3)
C29 0.068(6) 0.013(3) 0.022(4) 0.001(3) -0.003(3) 0.005(3)
C30 0.043(4) 0.024(4) 0.021(4) -0.002(3) -0.001(3) -0.003(3)
C31 0.042(4) 0.018(3) 0.028(4) -0.001(3) -0.003(3) 0.001(3)
C33 0.032(4) 0.035(4) 0.048(5) -0.003(4) 0.001(3) 0.006(3)
C34 0.038(4) 0.020(4) 0.028(4) 0.002(3) -0.002(3) -0.004(3)
C35 0.031(4) 0.017(3) 0.031(4) -0.002(3) 0.001(3) -0.001(3)
C36 0.035(4) 0.026(4) 0.045(5) 0.006(4) -0.003(3) 0.002(3)
C37 0.072(6) 0.023(4) 0.029(4) -0.005(3) -0.003(4) 0.002(4)
C38 0.045(4) 0.027(4) 0.040(4) 0.000(3) 0.003(4) -0.001(3)
C39 0.041(4) 0.028(4) 0.028(4) 0.000(3) 0.002(3) 0.003(3)
C40 0.042(4) 0.012(3) 0.026(4) 0.001(3) 0.004(3) -0.003(3)
C41 0.041(4) 0.020(3) 0.027(4) 0.001(3) 0.005(3) -0.003(3)
C42 0.058(5) 0.023(4) 0.031(4) 0.004(3) -0.008(4) -0.004(3)
C43 0.042(4) 0.026(4) 0.030(4) -0.011(3) -0.002(3) -0.001(3)
N44 0.048(4) 0.055(5) 0.041(4) -0.014(4) -0.006(3) 0.014(4)
C45 0.046(4) 0.015(3) 0.031(4) -0.001(3) 0.006(3) 0.004(3)
C46 0.033(4) 0.031(4) 0.058(6) -0.010(4) -0.003(4) 0.008(3)
C47 0.036(4) 0.021(3) 0.020(3) -0.003(3) -0.001(3) -0.001(3)
C48 0.030(4) 0.021(4) 0.048(5) 0.004(3) 0.001(3) 0.002(3)
C49 0.040(4) 0.025(4) 0.033(4) 0.007(3) 0.005(3) 0.004(3)
C50 0.046(5) 0.033(4) 0.028(4) -0.006(3) -0.004(3) 0.009(3)
C51 0.039(4) 0.022(4) 0.041(5) 0.005(3) 0.003(3) 0.007(3)
C52 0.041(4) 0.017(3) 0.031(4) 0.002(3) 0.005(3) 0.005(3)
C53 0.047(4) 0.018(3) 0.026(4) 0.002(3) 0.005(3) 0.004(3)
C54 0.040(4) 0.015(3) 0.037(4) -0.006(3) 0.002(3) 0.003(3)
C55 0.050(5) 0.030(4) 0.030(4) 0.003(3) 0.000(3) 0.004(4)
O56 0.091(5) 0.046(4) 0.048(4) -0.018(3) -0.024(3) 0.031(4)
C57 0.033(4) 0.026(4) 0.051(5) 0.005(4) 0.008(4) 0.006(3)
C58 0.029(4) 0.032(4) 0.048(5) -0.015(4) -0.003(3) 0.004(3)
C59 0.041(4) 0.028(4) 0.032(4) -0.003(3) 0.005(3) 0.003(3)
C60 0.056(5) 0.028(4) 0.022(4) 0.000(3) 0.002(3) 0.013(3)
C61 0.022(3) 0.025(4) 0.045(5) 0.004(3) 0.002(3) -0.003(3)
C62 0.045(4) 0.018(3) 0.025(4) 0.002(3) -0.002(3) 0.001(3)
C63 0.040(4) 0.017(3) 0.028(4) 0.004(3) 0.004(3) 0.004(3)
C64 0.043(4) 0.021(4) 0.028(4) 0.003(3) -0.008(3) 0.000(3)
C65 0.067(6) 0.054(6) 0.030(4) 0.000(4) -0.002(4) 0.027(5)
O66 0.084(4) 0.020(3) 0.040(3) -0.002(2) 0.012(3) -0.006(3)
C67 0.029(4) 0.024(4) 0.044(5) 0.004(3) 0.002(3) 0.004(3)
C68 0.038(4) 0.028(4) 0.044(5) 0.000(3) 0.002(3) 0.004(3)
C69 0.033(4) 0.020(3) 0.028(4) -0.003(3) 0.001(3) 0.000(3)
C70 0.039(4) 0.023(4) 0.024(4) 0.002(3) 0.005(3) 0.003(3)
C71 0.035(4) 0.017(3) 0.036(4) -0.010(3) -0.005(3) 0.003(3)
N74 0.034(4) 0.049(5) 0.070(6) -0.019(4) 0.003(4) 0.008(3)
C75 0.049(5) 0.018(3) 0.031(4) -0.007(3) -0.002(3) 0.003(3)
C76 0.044(4) 0.027(4) 0.024(4) 0.000(3) -0.006(3) -0.003(3)
C77 0.039(4) 0.021(4) 0.024(4) -0.001(3) -0.001(3) 0.001(3)
O78 0.073(4) 0.067(5) 0.050(4) -0.013(4) 0.000(3) 0.016(4)
C79 0.039(4) 0.024(4) 0.064(6) -0.006(4) 0.004(4) 0.008(3)
C80 0.049(4) 0.018(3) 0.030(4) -0.010(3) -0.011(3) 0.002(3)
C81 0.044(5) 0.037(5) 0.039(5) 0.002(4) 0.009(4) 0.000(4)
C82 0.032(4) 0.038(4) 0.041(4) -0.002(4) -0.003(3) 0.006(3)
C83 0.050(4) 0.016(3) 0.025(4) -0.002(3) 0.002(3) 0.001(3)
C84 0.044(4) 0.024(4) 0.043(5) -0.006(3) 0.007(4) -0.005(3)
C85 0.072(6) 0.023(4) 0.026(4) -0.008(3) -0.002(4) -0.001(4)
C86 0.041(4) 0.032(4) 0.027(4) -0.003(3) 0.001(3) 0.009(3)
C87 0.043(4) 0.029(4) 0.033(4) -0.003(3) 0.003(3) 0.000(3)
C88 0.058(5) 0.024(4) 0.036(4) -0.003(3) -0.004(4) 0.008(4)
C89 0.027(4) 0.024(4) 0.041(4) -0.002(3) 0.000(3) 0.000(3)
C90 0.059(5) 0.036(5) 0.034(4) -0.008(4) -0.016(4) 0.014(4)
C92 0.048(4) 0.023(4) 0.026(4) -0.002(3) 0.001(3) 0.008(3)
C95 0.056(5) 0.024(4) 0.038(4) 0.006(3) -0.002(4) 0.004(3)
C94 0.050(5) 0.039(5) 0.036(5) -0.008(4) -0.012(4) 0.009(4)
C98 0.046(4) 0.027(4) 0.026(4) 0.008(3) 0.002(3) 0.007(3)
C97 0.043(4) 0.026(4) 0.033(4) 0.006(3) 0.005(3) 0.006(3)
C96 0.056(5) 0.025(4) 0.033(4) 0.007(3) 0.008(4) 0.003(3)
C99 0.064(5) 0.027(4) 0.048(5) 0.011(4) 0.022(4) 0.007(4)
C101 0.059(5) 0.045(5) 0.042(5) -0.010(4) 0.015(4) -0.007(4)
O102 0.075(5) 0.053(4) 0.039(4) -0.013(3) -0.006(3) 0.017(3)

loop_
_atom_type_symbol
_atom_type_description
_atom_type_scat_dispersion_real
_atom_type_scat_dispersion_imag
_atom_type_scat_source
C C 0.0033 0.0016 'International Tables Vol C Tables 4.2.6.8 and 6.1.1.4'
H H 0.0000 0.0000 'International Tables Vol C Tables 4.2.6.8 and 6.1.1.4'
N N 0.0061 0.0033 'International Tables Vol C Tables 4.2.6.8 and 6.1.1.4'
O O 0.0106 0.0060 'International Tables Vol C Tables 4.2.6.8 and 6.1.1.4'

loop_
_diffrn_radiation_wavelength
0.71073

loop_
_geom_angle_atom_site_label_1
_geom_angle_atom_site_label_2
_geom_angle_atom_site_label_3
_geom_angle
C21 O1 C54 118.1(6)
C36 O2 C42 112.9(6)
O17 N3 O7 124.0(6)
O17 N3 C11 119.1(6)
O7 N3 C11 116.7(6)
C45 O4 C37 116.2(6)
C51 O5 C96 114.2(6)
C71 O6 C80 117.9(6)
C30 O8 C85 115.9(6)
C26 C9 C31 119.6(6)
O28 N10 O66 125.1(7)
O28 N10 C12 118.2(6)
O66 N10 C12 116.5(7)
C41 C11 C16 122.5(7)
C41 C11 N3 120.1(6)
C16 C11 N3 117.4(6)
C29 C12 C31 123.9(6)
C29 C12 N10 119.3(6)
C31 C12 N10 116.8(7)
C55 C13 C95 124.8(7)
C55 C13 C39 118.1(7)
C95 C13 C39 117.1(6)
C75 C16 C11 117.1(7)
C26 C20 C29 118.8(7)
O15 C21 O1 124.9(6)
O15 C21 C40 125.6(6)
O1 C21 C40 109.1(6)
C46 C23 C61 119.8(8)
C34 C24 C83 124.3(7)
C9 C26 C20 121.9(7)
C9 C26 C71 121.5(6)
C20 C26 C71 116.6(7)
C12 C29 C20 117.9(7)
O25 C30 O8 123.5(7)
O25 C30 C43 124.7(7)
O8 C30 C43 111.7(7)
C12 C31 C9 117.7(7)
C79 C33 C68 124.0(8)
C79 C33 N44 118.1(8)
C68 C33 N44 117.9(8)
C24 C34 C62 121.6(7)
C54 C35 C59 110.5(6)
C54 C35 C63 112.7(5)
C59 C35 C63 111.1(6)
O19 C36 O2 123.0(8)
O19 C36 C61 124.9(7)
O2 C36 C61 112.1(6)
C84 C38 C54 109.5(6)
C87 C39 C13 110.8(6)
C87 C39 C69 112.4(6)
C13 C39 C69 114.9(6)
C75 C40 C77 119.5(6)
C75 C40 C21 123.1(6)
C77 C40 C21 117.4(6)
C11 C41 C77 119.4(7)
O2 C42 C55 107.2(6)
C62 C43 C30 120.5(7)
O78 N44 O18 124.8(8)
O78 N44 C33 118.6(8)
O18 N44 C33 116.6(8)
O56 C45 O4 123.4(7)
O56 C45 C60 124.2(7)
O4 C45 C60 112.3(6)
C58 C46 C23 118.6(8)
C76 C47 C64 110.9(6)
C76 C47 C83 117.1(6)
C64 C47 C83 107.8(6)
C67 C48 C57 120.2(8)
C67 C48 C51 123.6(7)
C57 C48 C51 116.2(7)
C81 C49 C63 115.0(6)
C81 C49 C84 109.2(6)
C63 C49 C84 108.1(6)
C86 C50 C64 125.3(7)
O14 C51 O5 123.1(7)
O14 C51 C48 124.5(7)
O5 C51 C48 112.4(6)
C53 C52 C69 125.1(6)
C52 C53 C70 123.5(6)
O1 C54 C35 105.9(5)
O1 C54 C38 108.9(6)
C35 C54 C38 111.8(6)
C13 C55 C42 126.4(7)
C79 C57 C48 119.7(8)
C46 C58 C82 122.8(8)
C46 C58 N74 120.2(8)
C82 C58 N74 116.9(8)
C87 C59 C35 125.6(7)
C70 C60 C45 121.9(7)
C89 C61 C23 120.5(8)
C89 C61 C36 123.7(7)
C23 C61 C36 115.8(7)
C43 C62 C34 124.1(7)
C35 C63 C69 107.9(5)
C35 C63 C49 110.0(6)
C69 C63 C49 115.7(6)
C50 C64 C80 112.7(6)
C50 C64 C47 113.5(6)
C80 C64 C47 110.9(6)
C48 C67 C68 121.3(7)
C33 C68 C67 116.5(8)
C52 C69 C63 118.1(6)
C52 C69 C39 106.1(6)
C63 C69 C39 111.9(6)
C60 C70 C53 126.2(7)
O22 C71 O6 124.5(6)
O22 C71 C26 125.6(6)
O6 C71 C26 109.7(6)
O102 N74 O27 124.7(9)
O102 N74 C58 120.8(8)
O27 N74 C58 114.4(9)
C40 C75 C16 121.5(7)
C90 C76 C47 108.9(6)
C90 C76 C94 108.4(6)
C47 C76 C94 115.8(6)
C41 C77 C40 119.7(7)
C57 C79 C33 118.2(8)
O6 C80 C88 110.3(6)
O6 C80 C64 105.6(6)
C88 C80 C64 112.4(6)
C89 C82 C58 118.5(8)
C24 C83 C47 117.0(6)
C24 C83 C92 107.5(6)
C47 C83 C92 112.8(6)
C38 C84 C49 114.2(6)
C50 C86 C65 123.3(7)
C50 C86 C92 121.8(7)
C65 C86 C92 114.9(6)
C59 C87 C101 123.9(7)
C59 C87 C39 121.6(7)
C101 C87 C39 114.4(7)
C80 C88 C90 110.7(6)
C61 C89 C82 119.9(7)
C88 C90 C76 114.3(7)
C98 C92 C86 113.3(6)
C98 C92 C83 114.1(6)
C86 C92 C83 111.9(6)
C97 C98 C99 125.1(7)
C97 C98 C92 118.2(7)
C99 C98 C92 116.7(6)
C98 C97 C96 126.0(7)
O5 C96 C97 107.4(6)
C26 C9 H9 119.2
C31 C9 H9 121.2
C75 C16 H16 123.3
C11 C16 H16 119.5
C26 C20 H20 120.2
C29 C20 H20 121.0
C46 C23 H23 119.3
C61 C23 H23 120.9
C34 C24 H24 119.0
C83 C24 H24 116.6
C12 C29 H29 119.3
C20 C29 H29 122.8
C12 C31 H31 121.9
C9 C31 H31 120.4
C24 C34 H34 119.0
C62 C34 H34 119.4
C54 C35 H35 106.6
C59 C35 H35 109.3
C63 C35 H35 106.4
O4 C37 H37A 109.4
O4 C37 H37B 109.8
H37A C37 H37B 109.5
O4 C37 H37C 109.2
H37A C37 H37C 109.5
H37B C37 H37C 109.5
C84 C38 H38A 109.1
C54 C38 H38A 109.0
C84 C38 H38B 109.7
C54 C38 H38B 110.0
H38A C38 H38B 109.5
C87 C39 H39 105.0
C13 C39 H39 104.1
C69 C39 H39 108.8
C11 C41 H41 119.4
C77 C41 H41 121.2
O2 C42 H42A 109.1
C55 C42 H42A 110.9
O2 C42 H42B 109.4
C55 C42 H42B 110.7
H42A C42 H42B 109.5
C62 C43 H43 119.8
C30 C43 H43 119.7
C58 C46 H46 120.7
C23 C46 H46 120.7
C76 C47 H47 108.3
C64 C47 H47 107.3
C83 C47 H47 104.9
C81 C49 H49 110.1
C63 C49 H49 105.7
C84 C49 H49 108.5
C86 C50 H50 115.0
C64 C50 H50 119.6
C53 C52 H52 119.0
C69 C52 H52 115.8
C52 C53 H53 119.0
C70 C53 H53 117.5
O1 C54 H54 112.6
C35 C54 H54 109.4
C38 C54 H54 108.4
C13 C55 H55 119.9
C42 C55 H55 113.7
C79 C57 H57 120.0
C48 C57 H57 120.2
C87 C59 H59 114.6
C35 C59 H59 119.7
C70 C60 H60 117.8
C45 C60 H60 120.2
C43 C62 H62 115.8
C34 C62 H62 120.0
C35 C63 H63 108.1
C69 C63 H63 105.3
C49 C63 H63 109.5
C50 C64 H64 108.6
C80 C64 H64 105.9
C47 C64 H64 104.5
C86 C65 H65A 108.7
C86 C65 H65B 110.7
H65A C65 H65B 109.5
C86 C65 H65C 109.1
H65A C65 H65C 109.5
H65B C65 H65C 109.5
C48 C67 H67 119.8
C68 C67 H67 118.9
C33 C68 H68 119.9
C67 C68 H68 123.5
C52 C69 H69 109.0
C63 C69 H69 102.6
C39 C69 H69 108.8
C60 C70 H70 113.8
C53 C70 H70 120.0
C40 C75 H75 118.6
C16 C75 H75 119.9
C90 C76 H76 109.8
C47 C76 H76 106.6
C94 C76 H76 107.2
C41 C77 H77 121.0
C40 C77 H77 119.3
C57 C79 H79 121.1
C33 C79 H79 120.7
O6 C80 H80 111.5
C88 C80 H80 108.5
C64 C80 H80 108.6
C49 C81 H81A 109.1
C49 C81 H81B 109.2
H81A C81 H81B 109.5
C49 C81 H81C 110.1
H81A C81 H81C 109.5
H81B C81 H81C 109.5
C89 C82 H82 122.0
C58 C82 H82 119.5
C24 C83 H83 103.5
C47 C83 H83 108.8
C92 C83 H83 106.4
C38 C84 H84A 109.6
C49 C84 H84A 107.4
C38 C84 H84B 109.1
C49 C84 H84B 107.0
H84A C84 H84B 109.5
O8 C85 H85A 109.7
O8 C85 H85B 109.6
H85A C85 H85B 109.5
O8 C85 H85C 109.1
H85A C85 H85C 109.5
H85B C85 H85C 109.5
C80 C88 H88A 109.3
C90 C88 H88A 109.4
C80 C88 H88B 109.1
C90 C88 H88B 108.9
H88A C88 H88B 109.5
C61 C89 H89 120.4
C82 C89 H89 119.8
C88 C90 H90A 107.0
C76 C90 H90A 109.8
C88 C90 H90B 107.1
C76 C90 H90B 109.1
H90A C90 H90B 109.5
C98 C92 H92 103.3
C86 C92 H92 109.3
C83 C92 H92 104.1
C13 C95 H95A 109.8
C13 C95 H95B 109.6
H95A C95 H95B 109.5
C13 C95 H95C 109.1
H95A C95 H95C 109.5
H95B C95 H95C 109.5
C76 C94 H94A 110.0
C76 C94 H94B 110.0
H94A C94 H94B 109.5
C76 C94 H94C 108.5
H94A C94 H94C 109.5
H94B C94 H94C 109.5
C98 C97 H97 119.5
C96 C97 H97 114.5
O5 C96 H96A 109.6
C97 C96 H96A 110.8
O5 C96 H96B 109.3
C97 C96 H96B 110.3
H96A C96 H96B 109.5
C98 C99 H99A 109.8
C98 C99 H99B 109.7
H99A C99 H99B 109.5
C98 C99 H99C 109.0
H99A C99 H99C 109.5
H99B C99 H99C 109.5
C87 C101 H101A 109.7
C87 C101 H101B 108.3
H101A C101 H101B 109.5
C87 C101 H101C 110.4
H101A C101 H101C 109.5
H101B C101 H101C 109.5

loop_
_geom_bond_atom_site_label_1
_geom_bond_atom_site_label_2
_geom_bond_distance
O1 C21 1.357(9)
O1 C54 1.455(8)
O2 C36 1.345(9)
O2 C42 1.465(10)
N3 O17 1.215(8)
N3 O7 1.233(8)
N3 C11 1.465(9)
O4 C45 1.315(9)
O4 C37 1.453(9)
O5 C51 1.364(9)
O5 C96 1.443(10)
O6 C71 1.347(9)
O6 C80 1.452(8)
O8 C30 1.321(9)
O8 C85 1.439(9)
C9 C26 1.354(11)
C9 C31 1.400(10)
N10 O28 1.209(9)
N10 O66 1.227(9)
N10 C12 1.479(9)
C11 C41 1.357(11)
C11 C16 1.413(10)
C12 C29 1.351(11)
C12 C31 1.377(10)
C13 C55 1.335(11)
C13 C95 1.482(11)
C13 C39 1.533(10)
O14 C51 1.190(9)
O15 C21 1.190(9)
C16 C75 1.385(10)
O18 N44 1.242(10)
O19 C36 1.202(10)
C20 C26 1.387(10)
C20 C29 1.407(11)
C21 C40 1.491(9)
O22 C71 1.197(9)
C23 C46 1.379(12)
C23 C61 1.405(10)
C24 C34 1.309(10)
C24 C83 1.513(10)
O25 C30 1.182(10)
C26 C71 1.504(10)
O27 N74 1.256(11)
C30 C43 1.483(10)
C33 C79 1.383(12)
C33 C68 1.387(11)
C33 N44 1.468(11)
C34 C62 1.462(10)
C35 C54 1.510(10)
C35 C59 1.510(10)
C35 C63 1.523(9)
C36 C61 1.479(11)
C38 C84 1.507(11)
C38 C54 1.519(11)
C39 C87 1.525(10)
C39 C69 1.555(10)
C40 C75 1.369(11)
C40 C77 1.418(10)
C41 C77 1.373(10)
C42 C55 1.498(11)
C43 C62 1.337(11)
N44 O78 1.209(11)
C45 O56 1.203(9)
C45 C60 1.470(10)
C46 C58 1.360(13)
C47 C76 1.525(10)
C47 C64 1.528(10)
C47 C83 1.547(9)
C48 C67 1.382(11)
C48 C57 1.403(10)
C48 C51 1.486(11)
C49 C81 1.514(11)
C49 C63 1.546(10)
C49 C84 1.553(11)
C50 C86 1.310(10)
C50 C64 1.513(10)
C52 C53 1.330(11)
C52 C69 1.504(10)
C53 C70 1.430(10)
C57 C79 1.382(12)
C58 C82 1.387(12)
C58 N74 1.481(12)
C59 C87 1.307(11)
C60 C70 1.333(11)
C61 C89 1.371(11)
C63 C69 1.542(10)
C64 C80 1.519(10)
C65 C86 1.492(11)
C67 C68 1.393(11)
N74 O102 1.190(11)
C76 C90 1.522(11)
C76 C94 1.525(11)
C80 C88 1.487(11)
C82 C89 1.384(11)
C83 C92 1.559(10)
C86 C92 1.525(10)
C87 C101 1.498(12)
C88 C90 1.516(11)
C92 C98 1.518(11)
C98 C97 1.315(10)
C98 C99 1.501(11)
C97 C96 1.489(11)
C9 H9 0.9602
C16 H16 0.9601
C20 H20 0.9599
C23 H23 0.9601
C24 H24 0.9600
C29 H29 0.9600
C31 H31 0.9600
C34 H34 0.9599
C35 H35 0.9599
C37 H37A 0.9599
C37 H37B 0.9600
C37 H37C 0.9599
C38 H38A 0.9600
C38 H38B 0.9601
C39 H39 0.9600
C41 H41 0.9600
C42 H42A 0.9600
C42 H42B 0.9600
C43 H43 0.9599
C46 H46 0.9600
C47 H47 0.9600
C49 H49 0.9598
C50 H50 0.9600
C52 H52 0.9599
C53 H53 0.9600
C54 H54 0.9600
C55 H55 0.9601
C57 H57 0.9600
C59 H59 0.9602
C60 H60 0.9600
C62 H62 0.9600
C63 H63 0.9601
C64 H64 0.9599
C65 H65A 0.9603
C65 H65B 0.9600
C65 H65C 0.9599
C67 H67 0.9598
C68 H68 0.9601
C69 H69 0.9599
C70 H70 0.9601
C75 H75 0.9601
C76 H76 0.9599
C77 H77 0.9601
C79 H79 0.9599
C80 H80 0.9598
C81 H81A 0.9600
C81 H81B 0.9601
C81 H81C 0.9601
C82 H82 0.9601
C83 H83 0.9600
C84 H84A 0.9600
C84 H84B 0.9600
C85 H85A 0.9600
C85 H85B 0.9600
C85 H85C 0.9600
C88 H88A 0.9599
C88 H88B 0.9600
C89 H89 0.9600
C90 H90A 0.9600
C90 H90B 0.9600
C92 H92 0.9599
C95 H95A 0.9601
C95 H95B 0.9600
C95 H95C 0.9599
C94 H94A 0.9599
C94 H94B 0.9601
C94 H94C 0.9599
C97 H97 0.9599
C96 H96A 0.9601
C96 H96B 0.9599
C99 H99A 0.9599
C99 H99B 0.9600
C99 H99C 0.9602
C101 H101A 0.9601
C101 H101B 0.9602
C101 H101C 0.9600
